data_7044048
loop_
_publ_author_name
'Kessler, Julie A.'
'Iluc, Vlad M.'

_publ_section_title
;
 Ni(II) Phosphine and Phosphide Complexes Supported by a PNP-Pyrrole
 Pincer Ligand
;
_journal_name_full 'Dalton Trans.'
_journal_paper_doi 10.1039/C7DT02784B
_journal_year 2017
_chemical_formula_sum 'C21 H42 N Ni P3'
_chemical_formula_weight 460.18
_chemical_name_systematic
; 
 ? 
;
_space_group_IT_number 14
_symmetry_cell_setting monoclinic
_symmetry_space_group_name_Hall '-P 2ybc'
_symmetry_space_group_name_H-M 'P 1 21/c 1'
_atom_sites_solution_hydrogens geom
_atom_sites_solution_primary direct
_atom_sites_solution_secondary difmap
_audit_creation_method SHELXL-97
_audit_update_record
;
2017-07-28 deposited with the CCDC.
2017-08-29 downloaded from the CCDC.
;
_cell_angle_alpha 90.00
_cell_angle_beta 92.670(3)
_cell_angle_gamma 90.00
_cell_formula_units_Z 4
_cell_length_a 7.6605(16)
_cell_length_b 11.777(2)
_cell_length_c 27.694(6)
_cell_measurement_reflns_used 6745
_cell_measurement_temperature 120(2)
_cell_measurement_theta_max 24.71
_cell_measurement_theta_min 2.52
_cell_volume 2495.8(9)
_computing_structure_refinement 'SHELXL-97 (Sheldrick, 1997)'
_computing_structure_solution 'SHELXS-97 (Sheldrick, 1990)'
_diffrn_ambient_temperature 120(2)
_diffrn_measured_fraction_theta_full 1.000
_diffrn_measured_fraction_theta_max 1.000
_diffrn_measurement_device_type 'Bruker APEX-II'
_diffrn_radiation_monochromator graphite
_diffrn_radiation_source 'fine-focus sealed tube'
_diffrn_radiation_type MoK\a
_diffrn_radiation_wavelength 0.71073
_diffrn_reflns_av_R_equivalents 0.0923
_diffrn_reflns_av_sigmaI/netI 0.0447
_diffrn_reflns_limit_h_max 9
_diffrn_reflns_limit_h_min -9
_diffrn_reflns_limit_k_max 14
_diffrn_reflns_limit_k_min -14
_diffrn_reflns_limit_l_max 32
_diffrn_reflns_limit_l_min -32
_diffrn_reflns_number 44437
_diffrn_reflns_theta_full 25.00
_diffrn_reflns_theta_max 25.00
_diffrn_reflns_theta_min 1.47
_exptl_absorpt_coefficient_mu 0.976
_exptl_absorpt_correction_T_max 0.7457
_exptl_absorpt_correction_T_min 0.6501
_exptl_absorpt_correction_type multi-scan
_exptl_absorpt_process_details 'Bruker AXS area detector scaling and absorption correction'
_exptl_crystal_density_diffrn 1.225
_exptl_crystal_density_method 'not measured'
_exptl_crystal_description block
_exptl_crystal_F_000 992
_exptl_crystal_size_max 0.08
_exptl_crystal_size_mid 0.08
_exptl_crystal_size_min 0.08
_refine_diff_density_max 0.733
_refine_diff_density_min -1.365
_refine_diff_density_rms 0.077
_refine_ls_extinction_method none
_refine_ls_goodness_of_fit_ref 1.023
_refine_ls_hydrogen_treatment constr
_refine_ls_matrix_type full
_refine_ls_number_parameters 233
_refine_ls_number_reflns 4387
_refine_ls_number_restraints 0
_refine_ls_restrained_S_all 1.023
_refine_ls_R_factor_all 0.0651
_refine_ls_R_factor_gt 0.0417
_refine_ls_shift/su_max 0.000
_refine_ls_shift/su_mean 0.000
_refine_ls_structure_factor_coef Fsqd
_refine_ls_weighting_details 'calc w=1/[\s^2^(Fo^2^)+(0.0414P)^2^+2.7127P] where P=(Fo^2^+2Fc^2^)/3'
_refine_ls_weighting_scheme calc
_refine_ls_wR_factor_gt 0.0878
_refine_ls_wR_factor_ref 0.0940
_reflns_number_gt 3351
_reflns_number_total 4387
_reflns_threshold_expression >2sigma(I)
_cod_data_source_file c7dt02784b2.cif
_cod_data_source_block jk2_62
_cod_original_sg_symbol_H-M P2(1)/c
_cod_database_code 7044048

loop_
_symmetry_equiv_pos_as_xyz
'x, y, z'
'-x, y+1/2, -z+1/2'
'-x, -y, -z'
'x, -y-1/2, z-1/2'

loop_
_atom_site_label
_atom_site_type_symbol
_atom_site_fract_x
_atom_site_fract_y
_atom_site_fract_z
_atom_site_U_iso_or_equiv
_atom_site_adp_type
_atom_site_occupancy
_atom_site_symmetry_multiplicity
_atom_site_calc_flag
_atom_site_refinement_flags
Ni Ni 0.28050(5) 0.27971(3) 0.134537(13) 0.01388(12) Uani 1 1 d .
C1 C 0.0660(4) 0.0747(3) 0.17945(12) 0.0253(8) Uani 1 1 d .
H1A H -0.0621 0.0716 0.1729 0.030 Uiso 1 1 calc R
H1B H 0.1051 0.0008 0.1932 0.030 Uiso 1 1 calc R
P1 P 0.17746(10) 0.10391(7) 0.12292(3) 0.01762(19) Uani 1 1 d .
P2 P 0.39253(10) 0.43493(7) 0.16538(3) 0.01512(19) Uani 1 1 d .
C2 C 0.2728(4) 0.4562(3) 0.22072(11) 0.0194(7) Uani 1 1 d .
H2A H 0.3522 0.4843 0.2473 0.023 Uiso 1 1 calc R
H2B H 0.1772 0.5118 0.2151 0.023 Uiso 1 1 calc R
C5 C 0.1485(4) 0.2934(3) 0.27491(11) 0.0214(7) Uani 1 1 d .
H5 H 0.1494 0.3278 0.3059 0.026 Uiso 1 1 calc R
C3 C 0.1118(4) 0.1684(3) 0.21408(11) 0.0198(7) Uani 1 1 d .
P3 P 0.29373(14) 0.26121(8) 0.01802(3) 0.0331(2) Uani 1 1 d .
C6 C 0.2010(4) 0.3422(3) 0.23288(11) 0.0178(7) Uani 1 1 d .
C4 C 0.0929(4) 0.1821(3) 0.26291(12) 0.0239(8) Uani 1 1 d .
H4 H 0.0505 0.1270 0.2845 0.029 Uiso 1 1 calc R
N N 0.1801(3) 0.2659(2) 0.19546(9) 0.0179(6) Uani 1 1 d .
C42 C 0.0175(4) 0.0598(3) 0.07457(12) 0.0251(8) Uani 1 1 d .
H42 H 0.0786 0.0631 0.0435 0.030 Uiso 1 1 calc R
C41 C 0.3448(4) -0.0083(3) 0.12279(12) 0.0240(8) Uani 1 1 d .
H41 H 0.2864 -0.0817 0.1304 0.029 Uiso 1 1 calc R
C46 C -0.1334(4) 0.1448(3) 0.07046(14) 0.0368(9) Uani 1 1 d .
H46A H -0.0870 0.2210 0.0651 0.055 Uiso 1 1 calc R
H46B H -0.1966 0.1441 0.1004 0.055 Uiso 1 1 calc R
H46C H -0.2132 0.1236 0.0433 0.055 Uiso 1 1 calc R
C45 C -0.0496(5) -0.0615(3) 0.07988(14) 0.0351(9) Uani 1 1 d .
H45A H -0.1320 -0.0792 0.0528 0.053 Uiso 1 1 calc R
H45B H -0.1088 -0.0685 0.1104 0.053 Uiso 1 1 calc R
H45C H 0.0490 -0.1145 0.0799 0.053 Uiso 1 1 calc R
C43 C 0.4271(5) -0.0220(3) 0.07419(13) 0.0311(9) Uani 1 1 d .
H43A H 0.3380 -0.0471 0.0500 0.047 Uiso 1 1 calc R
H43B H 0.5207 -0.0787 0.0770 0.047 Uiso 1 1 calc R
H43C H 0.4757 0.0509 0.0643 0.047 Uiso 1 1 calc R
C51 C 0.6234(4) 0.4261(3) 0.18759(12) 0.0223(7) Uani 1 1 d .
H51 H 0.6480 0.4939 0.2085 0.027 Uiso 1 1 calc R
C53 C 0.6510(5) 0.3209(3) 0.21911(14) 0.0343(9) Uani 1 1 d .
H53A H 0.6289 0.2527 0.1995 0.051 Uiso 1 1 calc R
H53B H 0.5702 0.3229 0.2455 0.051 Uiso 1 1 calc R
H53C H 0.7716 0.3197 0.2326 0.051 Uiso 1 1 calc R
C54 C 0.7516(4) 0.4291(3) 0.14692(14) 0.0342(9) Uani 1 1 d .
H54A H 0.7263 0.3661 0.1245 0.051 Uiso 1 1 calc R
H54B H 0.8713 0.4217 0.1607 0.051 Uiso 1 1 calc R
H54C H 0.7395 0.5013 0.1295 0.051 Uiso 1 1 calc R
C52 C 0.3750(4) 0.5698(3) 0.13217(11) 0.0199(7) Uani 1 1 d .
H52 H 0.4493 0.5628 0.1036 0.024 Uiso 1 1 calc R
C55 C 0.4419(5) 0.6717(3) 0.16131(14) 0.0350(9) Uani 1 1 d .
H55A H 0.4374 0.7395 0.1408 0.053 Uiso 1 1 calc R
H55B H 0.5628 0.6579 0.1730 0.053 Uiso 1 1 calc R
H55C H 0.3686 0.6833 0.1890 0.053 Uiso 1 1 calc R
C56 C 0.1876(4) 0.5895(3) 0.11279(12) 0.0286(8) Uani 1 1 d .
H56A H 0.1859 0.6508 0.0888 0.043 Uiso 1 1 calc R
H56B H 0.1147 0.6107 0.1395 0.043 Uiso 1 1 calc R
H56C H 0.1421 0.5198 0.0976 0.043 Uiso 1 1 calc R
C44 C 0.4840(5) 0.0147(3) 0.16318(13) 0.0344(9) Uani 1 1 d .
H44A H 0.5630 -0.0506 0.1664 0.052 Uiso 1 1 calc R
H44B H 0.4270 0.0267 0.1937 0.052 Uiso 1 1 calc R
H44C H 0.5508 0.0826 0.1553 0.052 Uiso 1 1 calc R
C31 C 0.4049(4) 0.2997(3) 0.07459(11) 0.0201(7) Uani 1 1 d .
H31A H 0.4388 0.3806 0.0725 0.024 Uiso 1 1 calc R
H31B H 0.5142 0.2550 0.0777 0.024 Uiso 1 1 calc R
C33 C 0.1401(5) 0.3786(3) 0.00879(12) 0.0331(2) Uani 1 1 d .
H33A H 0.0870 0.3749 -0.0240 0.050 Uiso 1 1 calc R
H33B H 0.2024 0.4509 0.0132 0.050 Uiso 1 1 calc R
H33C H 0.0486 0.3731 0.0323 0.050 Uiso 1 1 calc R
C32 C 0.4552(5) 0.3077(3) -0.02517(12) 0.0331(2) Uani 1 1 d .
H32A H 0.4050 0.3004 -0.0582 0.050 Uiso 1 1 calc R
H32B H 0.5601 0.2603 -0.0214 0.050 Uiso 1 1 calc R
H32C H 0.4864 0.3872 -0.0188 0.050 Uiso 1 1 calc R

loop_
_atom_site_aniso_label
_atom_site_aniso_U_11
_atom_site_aniso_U_22
_atom_site_aniso_U_33
_atom_site_aniso_U_23
_atom_site_aniso_U_13
_atom_site_aniso_U_12
Ni 0.0172(2) 0.0115(2) 0.0128(2) 0.00007(16) -0.00067(15) -0.00081(17)
C1 0.0309(19) 0.0215(18) 0.0237(18) 0.0023(15) 0.0024(15) -0.0112(15)
P1 0.0195(4) 0.0141(4) 0.0191(4) -0.0003(3) -0.0021(3) -0.0024(3)
P2 0.0184(4) 0.0118(4) 0.0150(4) 0.0002(3) -0.0013(3) -0.0003(3)
C2 0.0257(17) 0.0169(17) 0.0157(16) -0.0009(13) 0.0016(13) 0.0022(14)
C5 0.0192(16) 0.032(2) 0.0131(16) -0.0028(14) 0.0035(13) 0.0008(15)
C3 0.0167(16) 0.0212(18) 0.0214(18) 0.0041(14) 0.0005(13) -0.0021(14)
P3 0.0583(6) 0.0237(5) 0.0171(4) -0.0012(4) -0.0013(4) -0.0069(4)
C6 0.0168(16) 0.0206(18) 0.0159(16) -0.0008(14) -0.0013(13) 0.0017(14)
C4 0.0218(17) 0.0281(19) 0.0220(18) 0.0057(15) 0.0036(14) -0.0045(15)
N 0.0172(13) 0.0192(14) 0.0171(14) 0.0006(12) 0.0004(11) 0.0001(12)
C42 0.0231(17) 0.030(2) 0.0220(18) -0.0026(15) -0.0035(14) -0.0028(15)
C41 0.0267(18) 0.0143(17) 0.0305(19) 0.0025(15) -0.0037(15) -0.0001(15)
C46 0.0233(18) 0.045(2) 0.041(2) 0.0005(19) -0.0079(17) 0.0006(18)
C45 0.034(2) 0.032(2) 0.038(2) -0.0056(18) -0.0062(17) -0.0152(18)
C43 0.0307(19) 0.0213(19) 0.041(2) -0.0072(17) -0.0008(17) 0.0063(16)
C51 0.0197(16) 0.0186(17) 0.0278(18) -0.0032(14) -0.0086(14) -0.0022(14)
C53 0.0296(19) 0.027(2) 0.044(2) 0.0046(17) -0.0166(17) 0.0042(16)
C54 0.0198(18) 0.041(2) 0.041(2) -0.0070(18) 0.0003(16) -0.0002(17)
C52 0.0286(18) 0.0126(16) 0.0184(17) 0.0006(13) 0.0009(14) 0.0015(14)
C55 0.054(2) 0.0133(18) 0.037(2) -0.0004(16) -0.0096(19) -0.0034(17)
C56 0.034(2) 0.027(2) 0.0252(19) 0.0053(15) -0.0043(16) 0.0064(16)
C44 0.030(2) 0.032(2) 0.040(2) -0.0024(18) -0.0136(17) 0.0063(17)
C31 0.0278(18) 0.0136(17) 0.0191(17) -0.0016(13) 0.0032(14) -0.0022(14)
C33 0.0583(6) 0.0237(5) 0.0171(4) -0.0012(4) -0.0013(4) -0.0069(4)
C32 0.0583(6) 0.0237(5) 0.0171(4) -0.0012(4) -0.0013(4) -0.0069(4)

loop_
_atom_type_symbol
_atom_type_description
_atom_type_scat_dispersion_real
_atom_type_scat_dispersion_imag
_atom_type_scat_source
C C 0.0033 0.0016 'International Tables Vol C Tables 4.2.6.8 and 6.1.1.4'
H H 0.0000 0.0000 'International Tables Vol C Tables 4.2.6.8 and 6.1.1.4'
N N 0.0061 0.0033 'International Tables Vol C Tables 4.2.6.8 and 6.1.1.4'
P P 0.1023 0.0942 'International Tables Vol C Tables 4.2.6.8 and 6.1.1.4'
Ni Ni 0.3393 1.1124 'International Tables Vol C Tables 4.2.6.8 and 6.1.1.4'

loop_
_geom_angle_atom_site_label_1
_geom_angle_atom_site_label_2
_geom_angle_atom_site_label_3
_geom_angle
N Ni C31 174.53(12)
N Ni P2 83.78(8)
C31 Ni P2 91.89(9)
N Ni P1 83.87(8)
C31 Ni P1 99.87(9)
P2 Ni P1 164.80(4)
C3 C1 P1 107.6(2)
C3 C1 H1A 110.2
P1 C1 H1A 110.2
C3 C1 H1B 110.2
P1 C1 H1B 110.2
H1A C1 H1B 108.5
C41 P1 C42 103.59(15)
C41 P1 C1 102.53(16)
C42 P1 C1 104.15(15)
C41 P1 Ni 115.09(11)
C42 P1 Ni 125.68(12)
C1 P1 Ni 102.97(11)
C52 P2 C2 105.77(15)
C52 P2 C51 105.18(15)
C2 P2 C51 103.70(15)
C52 P2 Ni 120.75(10)
C2 P2 Ni 103.79(10)
C51 P2 Ni 115.90(11)
C6 C2 P2 105.6(2)
C6 C2 H2A 110.6
P2 C2 H2A 110.6
C6 C2 H2B 110.6
P2 C2 H2B 110.6
H2A C2 H2B 108.8
C6 C5 C4 106.6(3)
C6 C5 H5 126.7
C4 C5 H5 126.7
N C3 C4 109.3(3)
N C3 C1 117.4(3)
C4 C3 C1 133.3(3)
C31 P3 C33 101.88(15)
C31 P3 C32 100.65(16)
C33 P3 C32 97.56(17)
C5 C6 N 109.6(3)
C5 C6 C2 133.7(3)
N C6 C2 116.6(3)
C3 C4 C5 107.2(3)
C3 C4 H4 126.4
C5 C4 H4 126.4
C3 N C6 107.3(3)
C3 N Ni 125.8(2)
C6 N Ni 125.2(2)
C45 C42 C46 111.3(3)
C45 C42 P1 114.1(2)
C46 C42 P1 110.1(2)
C45 C42 H42 107.0
C46 C42 H42 107.0
P1 C42 H42 107.0
C43 C41 C44 111.2(3)
C43 C41 P1 113.3(2)
C44 C41 P1 109.4(2)
C43 C41 H41 107.6
C44 C41 H41 107.6
P1 C41 H41 107.6
C42 C46 H46A 109.5
C42 C46 H46B 109.5
H46A C46 H46B 109.5
C42 C46 H46C 109.5
H46A C46 H46C 109.5
H46B C46 H46C 109.5
C42 C45 H45A 109.5
C42 C45 H45B 109.5
H45A C45 H45B 109.5
C42 C45 H45C 109.5
H45A C45 H45C 109.5
H45B C45 H45C 109.5
C41 C43 H43A 109.5
C41 C43 H43B 109.5
H43A C43 H43B 109.5
C41 C43 H43C 109.5
H43A C43 H43C 109.5
H43B C43 H43C 109.5
C53 C51 C54 111.4(3)
C53 C51 P2 110.0(2)
C54 C51 P2 113.0(2)
C53 C51 H51 107.4
C54 C51 H51 107.4
P2 C51 H51 107.4
C51 C53 H53A 109.5
C51 C53 H53B 109.5
H53A C53 H53B 109.5
C51 C53 H53C 109.5
H53A C53 H53C 109.5
H53B C53 H53C 109.5
C51 C54 H54A 109.5
C51 C54 H54B 109.5
H54A C54 H54B 109.5
C51 C54 H54C 109.5
H54A C54 H54C 109.5
H54B C54 H54C 109.5
C55 C52 C56 110.7(3)
C55 C52 P2 113.7(2)
C56 C52 P2 110.7(2)
C55 C52 H52 107.1
C56 C52 H52 107.1
P2 C52 H52 107.1
C52 C55 H55A 109.5
C52 C55 H55B 109.5
H55A C55 H55B 109.5
C52 C55 H55C 109.5
H55A C55 H55C 109.5
H55B C55 H55C 109.5
C52 C56 H56A 109.5
C52 C56 H56B 109.5
H56A C56 H56B 109.5
C52 C56 H56C 109.5
H56A C56 H56C 109.5
H56B C56 H56C 109.5
C41 C44 H44A 109.5
C41 C44 H44B 109.5
H44A C44 H44B 109.5
C41 C44 H44C 109.5
H44A C44 H44C 109.5
H44B C44 H44C 109.5
P3 C31 Ni 118.36(17)
P3 C31 H31A 107.7
Ni C31 H31A 107.7
P3 C31 H31B 107.7
Ni C31 H31B 107.7
H31A C31 H31B 107.1
P3 C33 H33A 109.5
P3 C33 H33B 109.5
H33A C33 H33B 109.5
P3 C33 H33C 109.5
H33A C33 H33C 109.5
H33B C33 H33C 109.5
P3 C32 H32A 109.5
P3 C32 H32B 109.5
H32A C32 H32B 109.5
P3 C32 H32C 109.5
H32A C32 H32C 109.5
H32B C32 H32C 109.5

loop_
_geom_bond_atom_site_label_1
_geom_bond_atom_site_label_2
_geom_bond_distance
Ni N 1.894(3)
Ni C31 1.966(3)
Ni P2 2.1769(9)
Ni P1 2.2337(10)
C1 C3 1.493(4)
C1 P1 1.850(3)
C1 H1A 0.9900
C1 H1B 0.9900
P1 C41 1.841(3)
P1 C42 1.847(3)
P2 C52 1.837(3)
P2 C2 1.840(3)
P2 C51 1.848(3)
C2 C6 1.495(4)
C2 H2A 0.9900
C2 H2B 0.9900
C5 C6 1.375(4)
C5 C4 1.414(5)
C5 H5 0.9500
C3 N 1.372(4)
C3 C4 1.376(4)
P3 C31 1.806(3)
P3 C33 1.826(4)
P3 C32 1.843(4)
C6 N 1.376(4)
C4 H4 0.9500
C42 C45 1.527(5)
C42 C46 1.529(5)
C42 H42 1.0000
C41 C43 1.521(5)
C41 C44 1.533(4)
C41 H41 1.0000
C46 H46A 0.9800
C46 H46B 0.9800
C46 H46C 0.9800
C45 H45A 0.9800
C45 H45B 0.9800
C45 H45C 0.9800
C43 H43A 0.9800
C43 H43B 0.9800
C43 H43C 0.9800
C51 C53 1.524(5)
C51 C54 1.529(5)
C51 H51 1.0000
C53 H53A 0.9800
C53 H53B 0.9800
C53 H53C 0.9800
C54 H54A 0.9800
C54 H54B 0.9800
C54 H54C 0.9800
C52 C55 1.522(4)
C52 C56 1.527(4)
C52 H52 1.0000
C55 H55A 0.9800
C55 H55B 0.9800
C55 H55C 0.9800
C56 H56A 0.9800
C56 H56B 0.9800
C56 H56C 0.9800
C44 H44A 0.9800
C44 H44B 0.9800
C44 H44C 0.9800
C31 H31A 0.9900
C31 H31B 0.9900
C33 H33A 0.9800
C33 H33B 0.9800
C33 H33C 0.9800
C32 H32A 0.9800
C32 H32B 0.9800
C32 H32C 0.9800
